data_7045564
loop_
_publ_author_name
'Zhu, Xiancui'
'Li, Yang'
'Guo, Dianjun'
'Wang, Shaowu'
'Wei, Yun'
'Zhou, Shuangliu'

_publ_section_title
;
 Versatile reactivities of rare-earth metal dialkyl complexes supported by
 a neutral pyrrolyl-functionalized \b-diketiminato ligand.
;
_journal_issue 11
_journal_name_full 'Dalton transactions (Cambridge, England : 2003)'
_journal_page_first 3947
_journal_page_last 3957
_journal_paper_doi 10.1039/c7dt04410k
_journal_volume 47
_journal_year 2018
_chemical_formula_moiety 'C83 H129 N9 S3 Si2 Y2'
_chemical_formula_sum 'C83 H129 N9 S3 Si2 Y2'
_chemical_formula_weight 1583.12
_space_group_crystal_system monoclinic
_space_group_IT_number 14
_space_group_name_Hall '-P 2ybc'
_space_group_name_H-M_alt 'P 1 21/c 1'
_symmetry_space_group_name_Hall '-P 2ybc'
_symmetry_space_group_name_H-M 'P 1 21/c 1'
_atom_sites_solution_hydrogens geom
_audit_creation_date 2017-12-24
_audit_creation_method
;
Olex2 1.2
(compiled 2017.03.02 svn.r3394 for OlexSys, GUI svn.r5324)
;
_audit_update_record
;
2018-01-30 deposited with the CCDC.
2018-02-06 downloaded from the CCDC.
;
_cell_angle_alpha 90
_cell_angle_beta 93.8570(10)
_cell_angle_gamma 90
_cell_formula_units_Z 4
_cell_length_a 25.5309(16)
_cell_length_b 13.4806(9)
_cell_length_c 27.6008(18)
_cell_measurement_reflns_used 9858
_cell_measurement_temperature 293(2)
_cell_measurement_theta_max 24.88
_cell_measurement_theta_min 2.20
_cell_volume 9477.9(11)
_computing_cell_refinement 'Bruker SMART'
_computing_data_collection 'Bruker SMART'
_computing_data_reduction 'Bruker SAINT'
_computing_molecular_graphics 'Olex2 (Dolomanov et al., 2009)'
_computing_publication_material 'Olex2 (Dolomanov et al., 2009)'
_computing_structure_refinement 'XL (Sheldrick, 2008)'
_computing_structure_solution 'Bruker SHELXTL'
_diffrn_ambient_temperature 293.15
_diffrn_measured_fraction_theta_full 0.999
_diffrn_measured_fraction_theta_max 0.989
_diffrn_measurement_device_type 'CCD area detector'
_diffrn_measurement_method 'phi and omega scans'
_diffrn_radiation_monochromator graphite
_diffrn_radiation_type MoK\a
_diffrn_radiation_wavelength 0.71073
_diffrn_reflns_av_R_equivalents 0
_diffrn_reflns_av_unetI/netI 0.0713
_diffrn_reflns_Laue_measured_fraction_full 0.999
_diffrn_reflns_Laue_measured_fraction_max 0.989
_diffrn_reflns_number 21515
_diffrn_reflns_point_group_measured_fraction_full 0.999
_diffrn_reflns_point_group_measured_fraction_max 0.989
_diffrn_reflns_theta_full 25.242
_diffrn_reflns_theta_max 27.487
_diffrn_reflns_theta_min 1.479
_exptl_absorpt_coefficient_mu 1.352
_exptl_absorpt_correction_T_max 0.7738
_exptl_absorpt_correction_T_min 0.7463
_exptl_absorpt_correction_type multi-scan
_exptl_crystal_colour colorless
_exptl_crystal_density_diffrn 1.109
_exptl_crystal_description block
_exptl_crystal_F_000 3376
_exptl_crystal_size_max 0.23
_exptl_crystal_size_mid 0.21
_exptl_crystal_size_min 0.2
_exptl_transmission_factor_max 0.7456
_exptl_transmission_factor_min 0.4988
_refine_diff_density_max 1.165
_refine_diff_density_min -1.502
_refine_diff_density_rms 0.080
_refine_ls_extinction_method none
_refine_ls_goodness_of_fit_ref 1.028
_refine_ls_hydrogen_treatment constr
_refine_ls_matrix_type full
_refine_ls_number_parameters 922
_refine_ls_number_reflns 21515
_refine_ls_number_restraints 1997
_refine_ls_restrained_S_all 1.109
_refine_ls_R_factor_all 0.1105
_refine_ls_R_factor_gt 0.0656
_refine_ls_shift/su_max 0.002
_refine_ls_shift/su_mean 0.000
_refine_ls_structure_factor_coef Fsqd
_refine_ls_weighting_details 'w=1/[\s^2^(Fo^2^)+(0.1115P)^2^] where P=(Fo^2^+2Fc^2^)/3'
_refine_ls_weighting_scheme calc
_refine_ls_wR_factor_gt 0.1801
_refine_ls_wR_factor_ref 0.1974
_reflns_Friedel_coverage 0.000
_reflns_number_gt 12858
_reflns_number_total 21515
_reflns_threshold_expression 'I > 2\s(I)'
_cod_data_source_file c7dt04410k2.cif
_cod_data_source_block 8a
_cod_depositor_comments 'Adding full bibliography for 7045551--7045564.cif.'
_cod_database_code 7045564
_shelx_shelxl_version_number 2016/6
_shelx_space_group_comment
;
The symmetry employed for this shelxl refinement is uniquely defined
by the following loop, which should always be used as a source of
symmetry information in preference to the above space-group names.
They are only intended as comments.
;
_shelx_estimated_absorpt_t_max 0.774
_shelx_estimated_absorpt_t_min 0.746
_olex2_refinement_description
;
1. Fixed Uiso
 At 1.2 times of:
  All C(H) groups, All C(H,H) groups
 At 1.5 times of:
  All C(H,H,H) groups
2. Restrained distances
 H17A-H18B
 1.9 with sigma of 0.02
3. Rigid bond restraints
 Si1, C27
 with sigma for 1-2 distances of 0.001 and sigma for 1-3 distances of 0.002
 Si1, C28
 with sigma for 1-2 distances of 0.001 and sigma for 1-3 distances of 0.002
 Si1, C29
 with sigma for 1-2 distances of 0.001 and sigma for 1-3 distances of 0.002
 C53, C54
 with sigma for 1-2 distances of 0.001 and sigma for 1-3 distances of 0.002
4. Uiso/Uaniso restraints and constraints
C1 \\sim C2 \\sim C3 \\sim C4 \\sim C5 \\sim C6 \\sim C7 \\sim C8 \\sim C9
\\sim C10 \\sim C11 \\sim C12 \\sim C13 \\sim C14 \\sim C15 \\sim C16 \\sim C17
\\sim C18 \\sim C19 \\sim C20 \\sim C21 \\sim C22 \\sim C23 \\sim C24 \\sim C25
\\sim C26 \\sim C27 \\sim C28 \\sim C29 \\sim C30 \\sim C31 \\sim C32 \\sim C33
\\sim C34 \\sim C35 \\sim C36 \\sim C37 \\sim C38 \\sim C39 \\sim C40 \\sim C41
\\sim C42 \\sim C43 \\sim C44 \\sim C45 \\sim C46 \\sim C47 \\sim C48 \\sim C49
\\sim C50 \\sim C51 \\sim C52 \\sim C53 \\sim C54 \\sim C55 \\sim C56 \\sim C57
\\sim C58 \\sim C59 \\sim C60 \\sim C61 \\sim C62 \\sim C63 \\sim C64 \\sim C65
\\sim C66 \\sim C67 \\sim C68 \\sim C69 \\sim C70 \\sim C71 \\sim C72 \\sim C73
\\sim C74 \\sim C75 \\sim C76 \\sim C77 \\sim C78 \\sim C79 \\sim C80 \\sim C81
\\sim C82 \\sim C83: within 3.8A with sigma of 0.01 and sigma for terminal
atoms of 0.02
Si1 \\sim C27: within 2A with sigma of 0.001 and sigma for terminal atoms of
0.002
Si1 \\sim C28: within 2A with sigma of 0.001 and sigma for terminal atoms of
0.002
Si1 \\sim C29: within 2A with sigma of 0.001 and sigma for terminal atoms of
0.002
Uanis(C27) \\sim Ueq, Uanis(C28) \\sim Ueq: with sigma of 0.02 and sigma for
terminal atoms of 0.04
Uanis(Si1) \\sim Ueq, Uanis(C26) \\sim Ueq, Uanis(C27) \\sim Ueq, Uanis(C28)
\\sim Ueq, Uanis(C29) \\sim Ueq: with sigma of 0.02 and sigma for terminal
atoms of 0.04
5.a Ternary CH refined with riding coordinates:
 C3(H3), C10(H10), C36(H36), C43(H43), C61(H61), C68(H68)
5.b Secondary CH2 refined with riding coordinates:
 C18(H18A,H18B), C19(H19A,H19B), C26(H26A,H26B), C30(H30A,H30B), C51(H51A,
 H51B), C52(H52A,H52B), C76(H76A,H76B), C77(H77A,H77B)
5.c Aromatic/amide H refined with riding coordinates:
 C5(H5), C6(H6), C7(H7), C15(H15), C22(H22), C23(H23), C38(H38), C39(H39),
 C40(H40), C48(H48), C55(H55), C56(H56), C63(H63), C64(H64), C65(H65), C80(H80),
  C81(H81)
5.d Idealised Me refined as rotating group:
 C1(H1A,H1B,H1C), C2(H2A,H2B,H2C), C11(H11A,H11B,H11C), C12(H12A,H12B,H12C),
 C13(H13A,H13B,H13C), C17(H17A,H17B,H17C), C20(H20A,H20B,H20C), C25(H25A,H25B,
 H25C), C27(H27A,H27B,H27C), C28(H28A,H28B,H28C), C29(H29A,H29B,H29C), C31(H31A,
 H31B,H31C), C32(H32A,H32B,H32C), C33(H33A,H33B,H33C), C34(H34A,H34B,H34C),
 C35(H35A,H35B,H35C), C44(H44A,H44B,H44C), C45(H45A,H45B,H45C), C46(H46A,H46B,
 H46C), C50(H50A,H50B,H50C), C53(H53A,H53B,H53C), C58(H58A,H58B,H58C), C59(H59A,
 H59B,H59C), C60(H60A,H60B,H60C), C69(H69A,H69B,H69C), C70(H70A,H70B,H70C),
 C71(H71A,H71B,H71C), C75(H75A,H75B,H75C), C78(H78A,H78B,H78C), C83(H83A,H83B,
 H83C)
;
_olex2_submission_special_instructions 'No special instructions were received'

loop_
_space_group_symop_operation_xyz
'x, y, z'
'-x, y+1/2, -z+1/2'
'-x, -y, -z'
'x, -y-1/2, z-1/2'

loop_
_atom_site_label
_atom_site_type_symbol
_atom_site_fract_x
_atom_site_fract_y
_atom_site_fract_z
_atom_site_U_iso_or_equiv
_atom_site_adp_type
_atom_site_occupancy
_atom_site_site_symmetry_order
_atom_site_calc_flag
_atom_site_refinement_flags_posn
_atom_site_refinement_flags_adp
C1 C -0.0002(2) 0.2168(4) 0.9383(2) 0.0907(17) Uani 1 1 d . U
H1A H 0.027800 0.170408 0.945303 0.136 Uiso 1 1 calc GR .
H1B H -0.017019 0.202490 0.906885 0.136 Uiso 1 1 calc GR .
H1C H -0.025346 0.211399 0.962475 0.136 Uiso 1 1 calc GR .
C2 C -0.0234(3) 0.3939(5) 0.9328(2) 0.0989(18) Uani 1 1 d . U
H2A H -0.047304 0.382339 0.957609 0.148 Uiso 1 1 calc GR .
H2B H -0.041591 0.385557 0.901433 0.148 Uiso 1 1 calc GR .
H2C H -0.009932 0.460247 0.935676 0.148 Uiso 1 1 calc GR .
C3 C 0.0217(2) 0.3204(4) 0.9385(2) 0.0679(12) Uani 1 1 d . U
H3 H 0.042400 0.327166 0.910034 0.081 Uiso 1 1 calc R .
C4 C 0.05716(19) 0.3443(3) 0.98292(18) 0.0568(10) Uani 1 1 d . U
C5 C 0.0410(2) 0.3228(4) 1.02876(19) 0.0675(12) Uani 1 1 d . U
H5 H 0.008595 0.292482 1.031654 0.081 Uiso 1 1 calc R .
C6 C 0.0718(2) 0.3455(4) 1.0699(2) 0.0706(12) Uani 1 1 d . U
H6 H 0.060367 0.329349 1.100182 0.085 Uiso 1 1 calc R .
C7 C 0.1192(2) 0.3915(4) 1.06699(18) 0.0663(12) Uani 1 1 d . U
H7 H 0.138761 0.409187 1.095299 0.080 Uiso 1 1 calc R .
C8 C 0.13836(18) 0.4120(4) 1.02214(17) 0.0574(10) Uani 1 1 d . U
C9 C 0.10742(17) 0.3883(3) 0.98037(16) 0.0506(9) Uani 1 1 d . U
C10 C 0.1913(2) 0.4647(4) 1.02014(19) 0.0684(12) Uani 1 1 d . U
H10 H 0.202916 0.455686 0.987306 0.082 Uiso 1 1 calc R .
C11 C 0.2336(2) 0.4224(5) 1.0554(2) 0.0953(18) Uani 1 1 d . U
H11A H 0.227090 0.442340 1.087799 0.143 Uiso 1 1 calc GR .
H11B H 0.267221 0.446663 1.047287 0.143 Uiso 1 1 calc GR .
H11C H 0.233137 0.351277 1.053294 0.143 Uiso 1 1 calc GR .
C12 C 0.1877(3) 0.5738(6) 1.0291(3) 0.133(2) Uani 1 1 d . U
H12A H 0.159291 0.601204 1.008841 0.200 Uiso 1 1 calc GR .
H12B H 0.220025 0.605045 1.021602 0.200 Uiso 1 1 calc GR .
H12C H 0.181665 0.585350 1.062575 0.200 Uiso 1 1 calc GR .
C13 C 0.0853(2) 0.5689(4) 0.92806(19) 0.0727(14) Uani 1 1 d . U
H13A H 0.070454 0.549747 0.957714 0.109 Uiso 1 1 calc GR .
H13B H 0.058035 0.593648 0.905610 0.109 Uiso 1 1 calc GR .
H13C H 0.111076 0.619776 0.934734 0.109 Uiso 1 1 calc GR .
C14 C 0.11097(17) 0.4799(3) 0.90621(16) 0.0480(9) Uani 1 1 d . U
C15 C 0.11576(17) 0.4817(3) 0.85558(16) 0.0542(10) Uani 1 1 d . U
H15 H 0.122100 0.543592 0.842233 0.065 Uiso 1 1 calc R .
C16 C 0.11215(17) 0.4017(4) 0.82270(16) 0.0547(11) Uani 1 1 d . U
C17 C 0.0985(2) 0.4286(5) 0.77071(18) 0.0813(16) Uani 1 1 d . U
H17A H 0.082967 0.372461 0.753907 0.122 Uiso 1 1 calc DGR .
H17B H 0.129791 0.447890 0.755668 0.122 Uiso 1 1 calc GR .
H17C H 0.074072 0.482838 0.769239 0.122 Uiso 1 1 calc GR .
C18 C 0.10914(19) 0.2271(4) 0.80326(19) 0.0678(12) Uani 1 1 d . U
H18A H 0.133426 0.173174 0.811017 0.081 Uiso 1 1 calc R .
H18B H 0.114440 0.248853 0.770450 0.081 Uiso 1 1 calc DR .
C19 C 0.0531(2) 0.1888(4) 0.8052(2) 0.0743(13) Uani 1 1 d . U
H19A H 0.048307 0.162362 0.837295 0.089 Uiso 1 1 calc R .
H19B H 0.028641 0.243163 0.799324 0.089 Uiso 1 1 calc R .
C20 C 0.0812(3) -0.0246(5) 0.8198(3) 0.131(2) Uani 1 1 d . U
H20A H 0.115060 0.003910 0.828014 0.196 Uiso 1 1 calc GR .
H20B H 0.084531 -0.095235 0.816770 0.196 Uiso 1 1 calc GR .
H20C H 0.058101 -0.009745 0.844918 0.196 Uiso 1 1 calc GR .
C21 C 0.0592(3) 0.0175(5) 0.7731(3) 0.0946(16) Uani 1 1 d . U
C22 C 0.0500(3) -0.0272(6) 0.7293(3) 0.1047(17) Uani 1 1 d . U
H22 H 0.058050 -0.092327 0.721559 0.126 Uiso 1 1 calc R .
C23 C 0.0263(3) 0.0431(6) 0.6981(3) 0.1067(18) Uani 1 1 d . U
H23 H 0.015113 0.032086 0.665764 0.128 Uiso 1 1 calc R .
C24 C 0.0220(2) 0.1294(5) 0.7218(2) 0.0887(15) Uani 1 1 d . U
C25 C 0.0004(3) 0.2233(6) 0.7037(3) 0.119(2) Uani 1 1 d . U
H25A H -0.021741 0.250935 0.726993 0.178 Uiso 1 1 calc GR .
H25B H -0.019829 0.212364 0.673558 0.178 Uiso 1 1 calc GR .
H25C H 0.028529 0.268545 0.698504 0.178 Uiso 1 1 calc GR .
C26 C 0.2483(2) 0.5736(3) 0.82574(18) 0.0630(12) Uani 1 1 d . U
H26A H 0.219588 0.541636 0.806988 0.076 Uiso 1 1 calc R .
H26B H 0.278284 0.574217 0.805912 0.076 Uiso 1 1 calc R .
C27 C 0.1635(3) 0.7295(5) 0.8035(3) 0.1204(11) Uani 1 1 d . U
H27A H 0.143810 0.776219 0.821224 0.181 Uiso 1 1 calc GR .
H27B H 0.144309 0.668383 0.799999 0.181 Uiso 1 1 calc GR .
H27C H 0.169039 0.755951 0.771942 0.181 Uiso 1 1 calc GR .
C28 C 0.2403(3) 0.7365(5) 0.9043(3) 0.1288(11) Uani 1 1 d . U
H28A H 0.273442 0.709845 0.916548 0.193 Uiso 1 1 calc GR .
H28B H 0.212689 0.708069 0.921797 0.193 Uiso 1 1 calc GR .
H28C H 0.240431 0.807226 0.908521 0.193 Uiso 1 1 calc GR .
C29 C 0.2712(3) 0.7901(4) 0.8060(3) 0.1092(11) Uani 1 1 d . U
H29A H 0.251359 0.847442 0.795215 0.164 Uiso 1 1 calc GR .
H29B H 0.284115 0.756856 0.778422 0.164 Uiso 1 1 calc GR .
H29C H 0.300171 0.810182 0.827671 0.164 Uiso 1 1 calc GR .
C30 C 0.2475(2) 0.1624(3) 0.79019(16) 0.0552(11) Uani 1 1 d . U
H30A H 0.218680 0.135116 0.807073 0.066 Uiso 1 1 calc R .
H30B H 0.279075 0.126787 0.801400 0.066 Uiso 1 1 calc R .
C31 C 0.1824(2) 0.2175(5) 0.69463(19) 0.0879(17) Uani 1 1 d . U
H31A H 0.185372 0.283298 0.707859 0.132 Uiso 1 1 calc GR .
H31B H 0.148718 0.190405 0.700764 0.132 Uiso 1 1 calc GR .
H31C H 0.185974 0.220009 0.660249 0.132 Uiso 1 1 calc GR .
C32 C 0.2150(3) 0.0066(5) 0.7159(3) 0.124(2) Uani 1 1 d . U
H32A H 0.185581 -0.006816 0.734805 0.186 Uiso 1 1 calc GR .
H32B H 0.243901 -0.035257 0.726773 0.186 Uiso 1 1 calc GR .
H32C H 0.205475 -0.006517 0.682295 0.186 Uiso 1 1 calc GR .
C33 C 0.2959(3) 0.1621(5) 0.6928(2) 0.097(2) Uani 1 1 d . U
H33A H 0.287992 0.165846 0.658347 0.146 Uiso 1 1 calc GR .
H33B H 0.320245 0.109012 0.699970 0.146 Uiso 1 1 calc GR .
H33C H 0.311109 0.223589 0.704231 0.146 Uiso 1 1 calc GR .
C34 C 0.4880(3) 0.6606(7) 0.8520(3) 0.139(3) Uani 1 1 d . U
H34A H 0.496838 0.727369 0.843613 0.209 Uiso 1 1 calc GR .
H34B H 0.502528 0.615345 0.829657 0.209 Uiso 1 1 calc GR .
H34C H 0.502117 0.646314 0.884377 0.209 Uiso 1 1 calc GR .
C35 C 0.4068(3) 0.7268(6) 0.8773(3) 0.124(2) Uani 1 1 d . U
H35A H 0.411252 0.789721 0.861813 0.186 Uiso 1 1 calc GR .
H35B H 0.423459 0.728520 0.909536 0.186 Uiso 1 1 calc GR .
H35C H 0.370011 0.713493 0.879026 0.186 Uiso 1 1 calc GR .
C36 C 0.4303(2) 0.6495(4) 0.8496(2) 0.0741(13) Uani 1 1 d . U
H36 H 0.423532 0.587317 0.866377 0.089 Uiso 1 1 calc R .
C37 C 0.4054(2) 0.6376(4) 0.79875(19) 0.0681(12) Uani 1 1 d . U
C38 C 0.4040(3) 0.7171(4) 0.7684(2) 0.0876(14) Uani 1 1 d . U
H38 H 0.419400 0.776381 0.779086 0.105 Uiso 1 1 calc R .
C39 C 0.3802(3) 0.7120(5) 0.7220(2) 0.0965(15) Uani 1 1 d . U
H39 H 0.379322 0.767378 0.701896 0.116 Uiso 1 1 calc R .
C40 C 0.3579(3) 0.6239(5) 0.7059(2) 0.0948(15) Uani 1 1 d . U
H40 H 0.341096 0.620888 0.674988 0.114 Uiso 1 1 calc R .
C41 C 0.3599(2) 0.5390(4) 0.73515(19) 0.0758(12) Uani 1 1 d . U
C42 C 0.3836(2) 0.5474(4) 0.78159(18) 0.0656(11) Uani 1 1 d . U
C43 C 0.3367(2) 0.4452(4) 0.71316(19) 0.0782(13) Uani 1 1 d . U
H43 H 0.340679 0.393252 0.737963 0.094 Uiso 1 1 calc R .
C44 C 0.3668(3) 0.4106(5) 0.6691(2) 0.106(2) Uani 1 1 d . U
H44A H 0.363474 0.459846 0.643943 0.158 Uiso 1 1 calc GR .
H44B H 0.352339 0.348975 0.656964 0.158 Uiso 1 1 calc GR .
H44C H 0.403242 0.401543 0.679099 0.158 Uiso 1 1 calc GR .
C45 C 0.2779(3) 0.4549(5) 0.6985(2) 0.105(2) Uani 1 1 d . U
H45A H 0.259707 0.475478 0.726141 0.157 Uiso 1 1 calc GR .
H45B H 0.264462 0.392011 0.687133 0.157 Uiso 1 1 calc GR .
H45C H 0.272788 0.503341 0.673149 0.157 Uiso 1 1 calc GR .
C46 C 0.4710(2) 0.4224(4) 0.7760(2) 0.0784(15) Uani 1 1 d . U
H46A H 0.450566 0.417663 0.745613 0.118 Uiso 1 1 calc GR .
H46B H 0.495736 0.368768 0.778720 0.118 Uiso 1 1 calc GR .
H46C H 0.489419 0.484436 0.777638 0.118 Uiso 1 1 calc GR .
C47 C 0.4348(2) 0.4164(4) 0.81742(17) 0.0581(10) Uani 1 1 d . U
C48 C 0.45286(18) 0.3650(4) 0.85862(18) 0.0577(11) Uani 1 1 d . U
H48 H 0.469042 0.304097 0.854501 0.069 Uiso 1 1 calc R .
C49 C 0.44831(19) 0.3992(4) 0.90645(17) 0.0574(10) Uani 1 1 d . U
C50 C 0.4991(2) 0.3917(5) 0.9392(2) 0.0853(16) Uani 1 1 d . U
H50A H 0.515169 0.455985 0.942303 0.128 Uiso 1 1 calc GR .
H50B H 0.522765 0.346411 0.925089 0.128 Uiso 1 1 calc GR .
H50C H 0.491132 0.368116 0.970675 0.128 Uiso 1 1 calc GR .
C51 C 0.4081(2) 0.4872(4) 0.96779(18) 0.0690(12) Uani 1 1 d . U
H51A H 0.425295 0.550590 0.964163 0.083 Uiso 1 1 calc R .
H51B H 0.429610 0.448195 0.990974 0.083 Uiso 1 1 calc R .
C52 C 0.3553(2) 0.5046(4) 0.98784(18) 0.0748(13) Uani 1 1 d . U
H52A H 0.334816 0.549005 0.966411 0.090 Uiso 1 1 calc R .
H52B H 0.336586 0.442104 0.988964 0.090 Uiso 1 1 calc R .
C53 C 0.3490(3) 0.7264(6) 1.0100(3) 0.132(2) Uani 1 1 d . U
H53A H 0.374835 0.720171 0.986403 0.199 Uiso 1 1 calc GR .
H53B H 0.352067 0.790462 1.025059 0.199 Uiso 1 1 calc GR .
H53C H 0.314569 0.719195 0.994147 0.199 Uiso 1 1 calc GR .
C54 C 0.3577(3) 0.6472(5) 1.0478(2) 0.0959(15) Uani 1 1 d . U
C55 C 0.3636(3) 0.6522(6) 1.0965(3) 0.1075(18) Uani 1 1 d . U
H55 H 0.361596 0.710072 1.114558 0.129 Uiso 1 1 calc R .
C56 C 0.3729(3) 0.5613(6) 1.1153(2) 0.1071(18) Uani 1 1 d . U
H56 H 0.379690 0.547163 1.148097 0.129 Uiso 1 1 calc R .
C57 C 0.3707(2) 0.4938(5) 1.0789(2) 0.0850(14) Uani 1 1 d . U
C58 C 0.3752(3) 0.3863(6) 1.0794(2) 0.1053(19) Uani 1 1 d . U
H58A H 0.380892 0.363733 1.112366 0.158 Uiso 1 1 calc GR .
H58B H 0.404236 0.366618 1.061284 0.158 Uiso 1 1 calc GR .
H58C H 0.343429 0.357618 1.065072 0.158 Uiso 1 1 calc GR .
C59 C 0.3940(2) 0.1039(5) 1.0073(2) 0.0953(17) Uani 1 1 d . U
H59A H 0.362027 0.101800 0.986988 0.143 Uiso 1 1 calc GR .
H59B H 0.386716 0.126544 1.039129 0.143 Uiso 1 1 calc GR .
H59C H 0.409133 0.038709 1.009579 0.143 Uiso 1 1 calc GR .
C60 C 0.4766(3) 0.1963(6) 1.0239(2) 0.108(2) Uani 1 1 d . U
H60A H 0.488130 0.135726 1.039569 0.163 Uiso 1 1 calc GR .
H60B H 0.464361 0.241175 1.047696 0.163 Uiso 1 1 calc GR .
H60C H 0.505418 0.226004 1.008593 0.163 Uiso 1 1 calc GR .
C61 C 0.4321(2) 0.1740(4) 0.9857(2) 0.0745(13) Uani 1 1 d . U
H61 H 0.413278 0.236415 0.979072 0.089 Uiso 1 1 calc R .
C62 C 0.4517(2) 0.1390(4) 0.9380(2) 0.0689(11) Uani 1 1 d . U
C63 C 0.5025(2) 0.1015(5) 0.9366(2) 0.0866(14) Uani 1 1 d . U
H63 H 0.523739 0.096761 0.965234 0.104 Uiso 1 1 calc R .
C64 C 0.5216(2) 0.0718(5) 0.8941(2) 0.0901(14) Uani 1 1 d . U
H64 H 0.555854 0.048332 0.894079 0.108 Uiso 1 1 calc R .
C65 C 0.4911(2) 0.0758(4) 0.8515(2) 0.0823(14) Uani 1 1 d . U
H65 H 0.505098 0.055104 0.822998 0.099 Uiso 1 1 calc R .
C66 C 0.43968(19) 0.1101(4) 0.84976(19) 0.0625(11) Uani 1 1 d . U
C67 C 0.42008(19) 0.1432(3) 0.89364(18) 0.0568(10) Uani 1 1 d . U
C68 C 0.4063(2) 0.1073(4) 0.80241(19) 0.0685(12) Uani 1 1 d . U
H68 H 0.372173 0.137348 0.807612 0.082 Uiso 1 1 calc R .
C69 C 0.3972(3) 0.0005(4) 0.7843(2) 0.0960(18) Uani 1 1 d . U
H69A H 0.430336 -0.033224 0.783963 0.144 Uiso 1 1 calc GR .
H69B H 0.380595 0.001638 0.752080 0.144 Uiso 1 1 calc GR .
H69C H 0.375119 -0.033740 0.805609 0.144 Uiso 1 1 calc GR .
C70 C 0.4316(3) 0.1653(4) 0.7628(2) 0.0875(16) Uani 1 1 d . U
H70A H 0.437946 0.232265 0.773485 0.131 Uiso 1 1 calc GR .
H70B H 0.408611 0.165476 0.733859 0.131 Uiso 1 1 calc GR .
H70C H 0.464324 0.134627 0.756172 0.131 Uiso 1 1 calc GR .
C71 C 0.3374(2) 0.0137(3) 0.9038(2) 0.0677(13) Uani 1 1 d . U
H71A H 0.374349 0.000130 0.903782 0.102 Uiso 1 1 calc GR .
H71B H 0.319749 -0.013846 0.875084 0.102 Uiso 1 1 calc GR .
H71C H 0.323734 -0.015689 0.932003 0.102 Uiso 1 1 calc GR .
C72 C 0.32876(18) 0.1242(3) 0.90464(16) 0.0475(9) Uani 1 1 d . U
C73 C 0.28139(16) 0.1673(3) 0.91831(14) 0.0397(9) Uani 1 1 d . U
C74 C 0.23114(17) 0.1244(3) 0.91609(15) 0.0434(9) Uani 1 1 d . U
C75 C 0.22214(19) 0.0157(3) 0.90213(18) 0.0595(12) Uani 1 1 d . U
H75A H 0.228570 -0.025359 0.930328 0.089 Uiso 1 1 calc GR .
H75B H 0.245652 -0.002783 0.877950 0.089 Uiso 1 1 calc GR .
H75C H 0.186536 0.006908 0.889337 0.089 Uiso 1 1 calc GR .
C76 C 0.13949(19) 0.1441(3) 0.93426(18) 0.0569(10) Uani 1 1 d . U
H76A H 0.132305 0.084624 0.915178 0.068 Uiso 1 1 calc R .
H76B H 0.112282 0.192105 0.925147 0.068 Uiso 1 1 calc R .
C77 C 0.1370(2) 0.1190(4) 0.98767(19) 0.0707(12) Uani 1 1 d . U
H77A H 0.148159 0.176697 1.006671 0.085 Uiso 1 1 calc R .
H77B H 0.100706 0.105828 0.993917 0.085 Uiso 1 1 calc R .
C78 C 0.1045(3) -0.0941(5) 0.9705(3) 0.121(2) Uani 1 1 d . U
H78A H 0.104248 -0.076703 0.936722 0.182 Uiso 1 1 calc GR .
H78B H 0.076555 -0.059882 0.985052 0.182 Uiso 1 1 calc GR .
H78C H 0.099658 -0.164349 0.973526 0.182 Uiso 1 1 calc GR .
C79 C 0.1551(3) -0.0653(5) 0.9952(2) 0.0956(15) Uani 1 1 d . U
C80 C 0.1967(3) -0.1181(5) 1.0144(3) 0.1010(17) Uani 1 1 d . U
H80 H 0.198836 -0.186915 1.013794 0.121 Uiso 1 1 calc R .
C81 C 0.2338(3) -0.0594(6) 1.0341(3) 0.1090(18) Uani 1 1 d . U
H81 H 0.265388 -0.080657 1.049429 0.131 Uiso 1 1 calc R .
C82 C 0.2181(3) 0.0398(5) 1.0284(2) 0.0828(14) Uani 1 1 d . U
C83 C 0.2425(3) 0.1320(5) 1.0457(2) 0.0977(19) Uani 1 1 d . U
H83A H 0.244393 0.177282 1.019049 0.146 Uiso 1 1 calc GR .
H83B H 0.277279 0.118562 1.059596 0.146 Uiso 1 1 calc GR .
H83C H 0.221960 0.160986 1.069942 0.146 Uiso 1 1 calc GR .
N1 N 0.12674(12) 0.4032(2) 0.93326(12) 0.0417(8) Uani 1 1 d . .
N2 N 0.12116(14) 0.3099(3) 0.83700(13) 0.0523(9) Uani 1 1 d . .
N3 N 0.04239(16) 0.1116(4) 0.76898(17) 0.0730(12) Uani 1 1 d . .
N4 N 0.38739(14) 0.4633(3) 0.81422(12) 0.0473(9) Uani 1 1 d . .
N5 N 0.40486(13) 0.4363(3) 0.92120(12) 0.0457(8) Uani 1 1 d . .
N6 N 0.36083(16) 0.5475(4) 1.03663(16) 0.0713(12) Uani 1 1 d . .
N7 N 0.36817(13) 0.1850(2) 0.89359(12) 0.0424(8) Uani 1 1 d . .
N8 N 0.18994(13) 0.1842(2) 0.92254(12) 0.0440(8) Uani 1 1 d . .
N9 N 0.1687(2) 0.0344(3) 1.00466(17) 0.0773(14) Uani 1 1 d . .
S1 S 0.26496(4) 0.49866(7) 0.87949(4) 0.0418(2) Uani 1 1 d . .
S2 S 0.25568(4) 0.29394(8) 0.80742(4) 0.0425(2) Uani 1 1 d . .
S3 S 0.28633(4) 0.29289(7) 0.94050(3) 0.0346(2) Uani 1 1 d . .
Si1 Si 0.22899(8) 0.70586(12) 0.83749(8) 0.1027(6) Uani 1 1 d . U
Si2 Si 0.23453(6) 0.13853(10) 0.72346(5) 0.0643(4) Uani 1 1 d . .
Y1 Y 0.19565(2) 0.34187(3) 0.88792(2) 0.03513(11) Uani 1 1 d . .
Y2 Y 0.34431(2) 0.35497(3) 0.86757(2) 0.03478(11) Uani 1 1 d . .

loop_
_atom_site_aniso_label
_atom_site_aniso_U_11
_atom_site_aniso_U_22
_atom_site_aniso_U_33
_atom_site_aniso_U_23
_atom_site_aniso_U_13
_atom_site_aniso_U_12
C1 0.064(3) 0.090(4) 0.120(4) -0.014(3) 0.018(3) -0.012(3)
C2 0.097(4) 0.101(4) 0.096(4) 0.000(4) -0.016(3) 0.012(4)
C3 0.059(3) 0.076(3) 0.071(3) -0.003(2) 0.021(2) 0.000(2)
C4 0.057(2) 0.054(2) 0.061(2) 0.0009(19) 0.0171(19) 0.0087(19)
C5 0.063(3) 0.070(3) 0.073(3) 0.006(2) 0.029(2) 0.005(2)
C6 0.076(3) 0.080(3) 0.059(2) 0.009(2) 0.023(2) 0.012(2)
C7 0.065(3) 0.079(3) 0.055(2) 0.004(2) 0.011(2) 0.017(2)
C8 0.057(2) 0.065(2) 0.051(2) 0.005(2) 0.0082(19) 0.011(2)
C9 0.052(2) 0.0510(19) 0.0501(19) 0.0040(17) 0.0170(17) 0.0127(17)
C10 0.062(3) 0.087(3) 0.056(2) -0.002(2) 0.007(2) 0.000(2)
C11 0.073(4) 0.115(4) 0.096(4) -0.004(4) -0.004(3) 0.010(3)
C12 0.107(5) 0.106(5) 0.182(6) 0.024(5) -0.023(5) -0.014(4)
C13 0.089(3) 0.062(3) 0.068(3) 0.005(2) 0.013(3) 0.026(3)
C14 0.045(2) 0.052(2) 0.048(2) -0.0012(18) 0.0076(17) 0.0090(18)
C15 0.057(2) 0.057(2) 0.050(2) 0.003(2) 0.005(2) 0.004(2)
C16 0.042(2) 0.073(3) 0.048(2) -0.003(2) -0.0001(19) 0.001(2)
C17 0.092(4) 0.098(4) 0.052(3) 0.003(3) -0.005(3) 0.003(3)
C18 0.057(2) 0.082(3) 0.064(2) -0.027(2) 0.003(2) -0.007(2)
C19 0.062(3) 0.088(3) 0.071(3) -0.019(2) -0.003(2) -0.012(2)
C20 0.154(5) 0.096(4) 0.136(5) -0.029(4) -0.036(5) -0.010(4)
C21 0.090(3) 0.098(3) 0.092(3) -0.023(3) -0.017(3) -0.017(3)
C22 0.104(4) 0.103(4) 0.105(4) -0.040(3) -0.007(3) -0.016(3)
C23 0.105(4) 0.120(4) 0.092(4) -0.029(3) -0.008(3) -0.029(3)
C24 0.080(3) 0.096(3) 0.088(3) -0.025(3) -0.012(3) -0.025(3)
C25 0.112(5) 0.125(5) 0.113(5) -0.014(4) -0.038(4) -0.009(4)
C26 0.080(3) 0.044(2) 0.066(3) 0.015(2) 0.011(2) 0.009(2)
C27 0.134(2) 0.0670(19) 0.163(2) 0.0292(19) 0.0304(19) 0.0246(19)
C28 0.181(2) 0.0617(19) 0.1481(19) 0.0221(19) 0.042(2) 0.024(2)
C29 0.129(2) 0.0536(18) 0.149(2) 0.0295(18) 0.040(2) 0.0124(17)
C30 0.065(3) 0.052(2) 0.049(2) -0.0114(19) 0.010(2) -0.006(2)
C31 0.094(4) 0.116(4) 0.053(3) -0.015(3) 0.005(3) 0.000(4)
C32 0.188(7) 0.094(5) 0.087(4) -0.024(4) -0.011(5) -0.048(5)
C33 0.103(5) 0.118(5) 0.073(4) -0.021(3) 0.026(3) 0.002(4)
C34 0.112(5) 0.184(6) 0.121(5) -0.049(5) 0.001(4) -0.006(5)
C35 0.109(5) 0.173(6) 0.090(4) -0.029(4) 0.009(4) 0.018(5)
C36 0.087(3) 0.063(3) 0.072(3) -0.003(2) 0.001(2) -0.023(2)
C37 0.085(3) 0.062(2) 0.059(2) 0.009(2) 0.014(2) -0.016(2)
C38 0.115(3) 0.074(3) 0.074(3) 0.009(2) 0.005(3) -0.026(3)
C39 0.134(3) 0.081(3) 0.074(3) 0.018(3) 0.004(3) -0.025(3)
C40 0.128(3) 0.089(3) 0.067(3) 0.017(3) -0.002(3) -0.027(3)
C41 0.103(3) 0.072(3) 0.052(2) 0.011(2) 0.010(2) -0.024(2)
C42 0.081(2) 0.065(2) 0.052(2) 0.0062(19) 0.010(2) -0.017(2)
C43 0.100(3) 0.080(3) 0.055(3) 0.006(2) 0.004(2) -0.027(3)
C44 0.128(5) 0.110(5) 0.081(4) -0.012(4) 0.023(4) -0.039(4)
C45 0.129(5) 0.109(4) 0.074(4) 0.003(3) -0.012(4) -0.037(4)
C46 0.085(3) 0.078(3) 0.077(3) 0.003(3) 0.037(3) -0.012(3)
C47 0.064(2) 0.056(2) 0.056(2) -0.0051(19) 0.019(2) -0.013(2)
C48 0.055(2) 0.055(2) 0.065(2) -0.001(2) 0.015(2) 0.0038(19)
C49 0.050(2) 0.062(2) 0.060(2) 0.001(2) 0.004(2) -0.006(2)
C50 0.061(3) 0.109(4) 0.084(4) 0.005(3) -0.006(3) 0.006(3)
C51 0.065(3) 0.084(3) 0.059(3) -0.016(2) 0.011(2) -0.016(2)
C52 0.073(3) 0.093(3) 0.059(2) -0.031(2) 0.004(2) -0.002(3)
C53 0.161(6) 0.116(5) 0.123(5) -0.020(3) 0.025(5) 0.019(5)
C54 0.102(3) 0.111(3) 0.076(3) -0.042(2) 0.019(3) -0.005(3)
C55 0.117(4) 0.121(4) 0.087(3) -0.046(3) 0.018(3) -0.010(4)
C56 0.109(4) 0.143(4) 0.070(3) -0.031(3) 0.012(3) -0.019(4)
C57 0.076(3) 0.116(3) 0.065(3) -0.026(3) 0.016(2) -0.017(3)
C58 0.087(4) 0.137(5) 0.094(4) 0.002(4) 0.021(3) 0.007(4)
C59 0.091(4) 0.121(4) 0.074(3) 0.012(3) 0.005(3) 0.025(4)
C60 0.109(5) 0.131(5) 0.082(4) -0.008(4) -0.021(4) 0.025(4)
C61 0.071(3) 0.084(3) 0.068(3) 0.006(2) -0.001(2) 0.022(2)
C62 0.059(2) 0.071(2) 0.076(2) 0.005(2) 0.008(2) 0.022(2)
C63 0.071(3) 0.099(3) 0.089(3) 0.002(3) 0.001(3) 0.033(3)
C64 0.070(3) 0.104(3) 0.097(3) -0.003(3) 0.011(3) 0.032(3)
C65 0.069(3) 0.093(3) 0.087(3) -0.007(3) 0.022(2) 0.032(2)
C66 0.056(2) 0.058(2) 0.075(2) 0.000(2) 0.017(2) 0.023(2)
C67 0.052(2) 0.055(2) 0.064(2) 0.0021(18) 0.0131(18) 0.0138(18)
C68 0.070(3) 0.065(3) 0.073(3) -0.010(2) 0.021(2) 0.014(2)
C69 0.107(4) 0.085(4) 0.098(4) -0.017(3) 0.020(4) -0.010(3)
C70 0.112(4) 0.078(3) 0.074(3) -0.003(3) 0.019(3) -0.003(3)
C71 0.071(3) 0.045(2) 0.090(3) 0.003(2) 0.029(3) 0.007(2)
C72 0.050(2) 0.0406(19) 0.053(2) 0.0023(17) 0.0146(18) 0.0114(17)
C73 0.047(2) 0.0311(18) 0.042(2) 0.0032(16) 0.0112(17) 0.0034(16)
C74 0.052(2) 0.0355(19) 0.045(2) 0.0033(16) 0.0175(17) 0.0003(17)
C75 0.065(3) 0.044(2) 0.070(3) -0.002(2) 0.018(2) -0.006(2)
C76 0.055(2) 0.052(2) 0.065(2) 0.0062(19) 0.018(2) -0.0056(19)
C77 0.080(3) 0.064(2) 0.072(2) 0.009(2) 0.031(2) 0.003(2)
C78 0.150(5) 0.091(4) 0.129(5) 0.005(4) 0.051(4) -0.028(4)
C79 0.116(4) 0.086(3) 0.089(3) 0.015(3) 0.040(3) -0.004(3)
C80 0.134(4) 0.076(3) 0.097(4) 0.022(3) 0.031(3) 0.012(3)
C81 0.127(4) 0.101(4) 0.101(4) 0.029(3) 0.025(3) 0.025(3)
C82 0.102(3) 0.075(3) 0.075(3) 0.023(2) 0.029(3) 0.018(3)
C83 0.109(4) 0.106(4) 0.079(4) 0.020(3) 0.012(3) 0.004(4)
N1 0.0400(19) 0.0429(19) 0.0428(19) 0.0002(16) 0.0075(15) 0.0036(16)
N2 0.044(2) 0.064(2) 0.049(2) -0.0143(19) 0.0055(17) 0.0004(19)
N3 0.057(3) 0.085(3) 0.076(3) -0.024(3) -0.005(2) -0.010(2)
N4 0.055(2) 0.045(2) 0.043(2) 0.0059(16) 0.0084(17) -0.0086(17)
N5 0.045(2) 0.053(2) 0.0389(19) -0.0054(16) 0.0026(16) -0.0110(17)
N6 0.063(3) 0.093(3) 0.058(3) -0.028(2) 0.007(2) -0.007(2)
N7 0.042(2) 0.0403(18) 0.047(2) 0.0008(15) 0.0109(16) 0.0117(16)
N8 0.040(2) 0.0394(18) 0.054(2) 0.0040(16) 0.0148(16) -0.0033(15)
N9 0.115(4) 0.049(3) 0.074(3) 0.015(2) 0.048(3) -0.001(3)
S1 0.0453(6) 0.0315(5) 0.0484(6) 0.0003(4) 0.0021(5) 0.0014(4)
S2 0.0466(6) 0.0463(6) 0.0348(5) -0.0061(4) 0.0053(4) -0.0037(5)
S3 0.0385(5) 0.0310(5) 0.0347(5) -0.0003(4) 0.0050(4) 0.0034(4)
Si1 0.1244(14) 0.0448(8) 0.1437(16) 0.0307(9) 0.0438(12) 0.0234(9)
Si2 0.0833(10) 0.0615(8) 0.0485(8) -0.0195(6) 0.0062(7) -0.0119(7)
Y1 0.0342(2) 0.0336(2) 0.0379(2) -0.00154(15) 0.00484(16) 0.00130(16)
Y2 0.0363(2) 0.0328(2) 0.0358(2) -0.00083(15) 0.00643(16) -0.00098(16)

loop_
_atom_type_symbol
_atom_type_description
_atom_type_scat_dispersion_real
_atom_type_scat_dispersion_imag
_atom_type_scat_source
C C 0.0033 0.0016 'International Tables Vol C Tables 4.2.6.8 and 6.1.1.4'
H H 0.0000 0.0000 'International Tables Vol C Tables 4.2.6.8 and 6.1.1.4'
N N 0.0061 0.0033 'International Tables Vol C Tables 4.2.6.8 and 6.1.1.4'
Si Si 0.0817 0.0704 'International Tables Vol C Tables 4.2.6.8 and 6.1.1.4'
S S 0.1246 0.1234 'International Tables Vol C Tables 4.2.6.8 and 6.1.1.4'
Y Y -2.7962 3.5667 'International Tables Vol C Tables 4.2.6.8 and 6.1.1.4'

loop_
_geom_angle_atom_site_label_1
_geom_angle_atom_site_label_2
_geom_angle_atom_site_label_3
_geom_angle
H1A C1 H1B 109.5
H1A C1 H1C 109.5
H1B C1 H1C 109.5
C3 C1 H1A 109.5
C3 C1 H1B 109.5
C3 C1 H1C 109.5
H2A C2 H2B 109.5
H2A C2 H2C 109.5
H2B C2 H2C 109.5
C3 C2 H2A 109.5
C3 C2 H2B 109.5
C3 C2 H2C 109.5
C1 C3 C2 109.1(5)
C1 C3 H3 107.7
C1 C3 C4 113.7(5)
C2 C3 H3 107.7
C4 C3 C2 110.8(4)
C4 C3 H3 107.7
C5 C4 C3 119.8(5)
C5 C4 C9 117.3(5)
C9 C4 C3 122.9(4)
C4 C5 H5 119.4
C6 C5 C4 121.2(5)
C6 C5 H5 119.4
C5 C6 H6 119.5
C7 C6 C5 120.9(5)
C7 C6 H6 119.5
C6 C7 H7 119.7
C6 C7 C8 120.6(5)
C8 C7 H7 119.7
C7 C8 C9 118.6(5)
C7 C8 C10 119.3(5)
C9 C8 C10 122.0(4)
C4 C9 N1 118.0(4)
C8 C9 C4 121.3(4)
C8 C9 N1 120.5(4)
C8 C10 H10 107.4
C11 C10 C8 113.3(5)
C11 C10 H10 107.4
C12 C10 C8 112.8(5)
C12 C10 H10 107.4
C12 C10 C11 108.2(5)
C10 C11 H11A 109.5
C10 C11 H11B 109.5
C10 C11 H11C 109.5
H11A C11 H11B 109.5
H11A C11 H11C 109.5
H11B C11 H11C 109.5
C10 C12 H12A 109.5
C10 C12 H12B 109.5
C10 C12 H12C 109.5
H12A C12 H12B 109.5
H12A C12 H12C 109.5
H12B C12 H12C 109.5
H13A C13 H13B 109.5
H13A C13 H13C 109.5
H13B C13 H13C 109.5
C14 C13 H13A 109.5
C14 C13 H13B 109.5
C14 C13 H13C 109.5
C15 C14 C13 116.7(4)
N1 C14 C13 121.3(4)
N1 C14 C15 122.0(4)
C14 C15 H15 115.9
C16 C15 C14 128.2(4)
C16 C15 H15 115.9
C15 C16 C17 115.6(5)
N2 C16 C15 121.7(4)
N2 C16 C17 122.7(4)
C16 C17 H17A 109.5
C16 C17 H17B 109.5
C16 C17 H17C 109.5
H17A C17 H17B 109.5
H17A C17 H17C 109.5
H17B C17 H17C 109.5
H18A C18 H18B 107.8
C19 C18 H18A 109.0
C19 C18 H18B 109.0
N2 C18 H18A 109.0
N2 C18 H18B 109.0
N2 C18 C19 113.0(4)
C18 C19 H19A 109.5
C18 C19 H19B 109.5
H19A C19 H19B 108.1
N3 C19 C18 110.6(4)
N3 C19 H19A 109.5
N3 C19 H19B 109.5
H20A C20 H20B 109.5
H20A C20 H20C 109.5
H20B C20 H20C 109.5
C21 C20 H20A 109.5
C21 C20 H20B 109.5
C21 C20 H20C 109.5
C22 C21 C20 129.6(7)
N3 C21 C20 122.3(6)
N3 C21 C22 108.0(7)
C21 C22 H22 126.5
C21 C22 C23 106.9(7)
C23 C22 H22 126.5
C22 C23 H23 125.2
C24 C23 C22 109.5(7)
C24 C23 H23 125.2
C23 C24 C25 128.8(7)
C23 C24 N3 105.7(7)
N3 C24 C25 125.5(6)
C24 C25 H25A 109.5
C24 C25 H25B 109.5
C24 C25 H25C 109.5
H25A C25 H25B 109.5
H25A C25 H25C 109.5
H25B C25 H25C 109.5
H26A C26 H26B 107.4
S1 C26 H26A 108.3
S1 C26 H26B 108.3
S1 C26 Si1 115.7(3)
Si1 C26 H26A 108.3
Si1 C26 H26B 108.3
H27A C27 H27B 109.5
H27A C27 H27C 109.5
H27B C27 H27C 109.5
Si1 C27 H27A 109.5
Si1 C27 H27B 109.5
Si1 C27 H27C 109.5
H28A C28 H28B 109.5
H28A C28 H28C 109.5
H28B C28 H28C 109.5
Si1 C28 H28A 109.5
Si1 C28 H28B 109.5
Si1 C28 H28C 109.5
H29A C29 H29B 109.5
H29A C29 H29C 109.5
H29B C29 H29C 109.5
Si1 C29 H29A 109.5
Si1 C29 H29B 109.5
Si1 C29 H29C 109.5
H30A C30 H30B 107.5
S2 C30 H30A 108.5
S2 C30 H30B 108.5
S2 C30 Si2 115.3(2)
Si2 C30 H30A 108.5
Si2 C30 H30B 108.5
H31A C31 H31B 109.5
H31A C31 H31C 109.5
H31B C31 H31C 109.5
Si2 C31 H31A 109.5
Si2 C31 H31B 109.5
Si2 C31 H31C 109.5
H32A C32 H32B 109.5
H32A C32 H32C 109.5
H32B C32 H32C 109.5
Si2 C32 H32A 109.5
Si2 C32 H32B 109.5
Si2 C32 H32C 109.5
H33A C33 H33B 109.5
H33A C33 H33C 109.5
H33B C33 H33C 109.5
Si2 C33 H33A 109.5
Si2 C33 H33B 109.5
Si2 C33 H33C 109.5
H34A C34 H34B 109.5
H34A C34 H34C 109.5
H34B C34 H34C 109.5
C36 C34 H34A 109.5
C36 C34 H34B 109.5
C36 C34 H34C 109.5
H35A C35 H35B 109.5
H35A C35 H35C 109.5
H35B C35 H35C 109.5
C36 C35 H35A 109.5
C36 C35 H35B 109.5
C36 C35 H35C 109.5
C34 C36 H36 105.8
C34 C36 C37 114.2(6)
C35 C36 C34 110.6(5)
C35 C36 H36 105.8
C35 C36 C37 113.9(5)
C37 C36 H36 105.8
C38 C37 C36 118.7(5)
C38 C37 C42 118.7(5)
C42 C37 C36 122.6(4)
C37 C38 H38 119.2
C37 C38 C39 121.6(6)
C39 C38 H38 119.2
C38 C39 H39 120.4
C40 C39 C38 119.3(6)
C40 C39 H39 120.4
C39 C40 H40 119.3
C39 C40 C41 121.3(6)
C41 C40 H40 119.3
C40 C41 C43 117.1(5)
C42 C41 C40 117.6(5)
C42 C41 C43 125.3(5)
C37 C42 N4 117.3(4)
C41 C42 C37 121.4(5)
C41 C42 N4 121.3(4)
C41 C43 H43 107.4
C41 C43 C44 111.4(5)
C41 C43 C45 112.7(5)
C44 C43 H43 107.4
C45 C43 H43 107.4
C45 C43 C44 110.3(5)
C43 C44 H44A 109.5
C43 C44 H44B 109.5
C43 C44 H44C 109.5
H44A C44 H44B 109.5
H44A C44 H44C 109.5
H44B C44 H44C 109.5
C43 C45 H45A 109.5
C43 C45 H45B 109.5
C43 C45 H45C 109.5
H45A C45 H45B 109.5
H45A C45 H45C 109.5
H45B C45 H45C 109.5
H46A C46 H46B 109.5
H46A C46 H46C 109.5
H46B C46 H46C 109.5
C47 C46 H46A 109.5
C47 C46 H46B 109.5
C47 C46 H46C 109.5
C48 C47 C46 117.3(5)
N4 C47 C46 120.6(4)
N4 C47 C48 122.1(4)
C47 C48 H48 117.9
C47 C48 C49 124.2(4)
C49 C48 H48 117.9
C48 C49 C50 114.3(4)
N5 C49 C48 122.8(4)
N5 C49 C50 122.9(4)
C49 C50 H50A 109.5
C49 C50 H50B 109.5
C49 C50 H50C 109.5
H50A C50 H50B 109.5
H50A C50 H50C 109.5
H50B C50 H50C 109.5
H51A C51 H51B 107.7
C52 C51 H51A 108.9
C52 C51 H51B 108.9
N5 C51 H51A 108.9
N5 C51 H51B 108.9
N5 C51 C52 113.5(4)
C51 C52 H52A 109.3
C51 C52 H52B 109.3
H52A C52 H52B 108.0
N6 C52 C51 111.5(4)
N6 C52 H52A 109.3
N6 C52 H52B 109.3
H53A C53 H53B 109.5
H53A C53 H53C 109.5
H53B C53 H53C 109.5
C54 C53 H53A 109.5
C54 C53 H53B 109.5
C54 C53 H53C 109.5
C55 C54 C53 131.5(7)
C55 C54 N6 105.5(7)
N6 C54 C53 122.9(6)
C54 C55 H55 124.9
C54 C55 C56 110.3(7)
C56 C55 H55 124.9
C55 C56 H56 125.4
C55 C56 C57 109.1(7)
C57 C56 H56 125.4
C56 C57 C58 131.5(7)
C56 C57 N6 105.7(7)
N6 C57 C58 122.8(5)
C57 C58 H58A 109.5
C57 C58 H58B 109.5
C57 C58 H58C 109.5
H58A C58 H58B 109.5
H58A C58 H58C 109.5
H58B C58 H58C 109.5
H59A C59 H59B 109.5
H59A C59 H59C 109.5
H59B C59 H59C 109.5
C61 C59 H59A 109.5
C61 C59 H59B 109.5
C61 C59 H59C 109.5
H60A C60 H60B 109.5
H60A C60 H60C 109.5
H60B C60 H60C 109.5
C61 C60 H60A 109.5
C61 C60 H60B 109.5
C61 C60 H60C 109.5
C59 C61 C60 108.6(5)
C59 C61 H61 107.0
C59 C61 C62 114.1(5)
C60 C61 H61 107.0
C62 C61 C60 112.7(5)
C62 C61 H61 107.0
C63 C62 C61 120.0(5)
C63 C62 C67 117.7(5)
C67 C62 C61 122.3(4)
C62 C63 H63 119.4
C64 C63 C62 121.3(6)
C64 C63 H63 119.4
C63 C64 H64 119.6
C63 C64 C65 120.9(5)
C65 C64 H64 119.6
C64 C65 H65 119.1
C64 C65 C66 121.7(5)
C66 C65 H65 119.1
C65 C66 C67 117.6(5)
C65 C66 C68 119.9(5)
C67 C66 C68 122.5(4)
C62 C67 N7 119.1(4)
C66 C67 C62 120.8(4)
C66 C67 N7 120.1(4)
C66 C68 H68 108.6
C66 C68 C69 111.6(5)
C66 C68 C70 111.5(5)
C69 C68 H68 108.6
C70 C68 H68 108.6
C70 C68 C69 108.0(4)
C68 C69 H69A 109.5
C68 C69 H69B 109.5
C68 C69 H69C 109.5
H69A C69 H69B 109.5
H69A C69 H69C 109.5
H69B C69 H69C 109.5
C68 C70 H70A 109.5
C68 C70 H70B 109.5
C68 C70 H70C 109.5
H70A C70 H70B 109.5
H70A C70 H70C 109.5
H70B C70 H70C 109.5
H71A C71 H71B 109.5
H71A C71 H71C 109.5
H71B C71 H71C 109.5
C72 C71 H71A 109.5
C72 C71 H71B 109.5
C72 C71 H71C 109.5
C73 C72 C71 122.6(4)
N7 C72 C71 119.0(4)
N7 C72 C73 118.4(4)
C72 C73 S3 115.7(3)
C74 C73 C72 127.9(4)
C74 C73 S3 116.4(3)
C73 C74 C75 121.8(4)
N8 C74 C73 117.9(3)
N8 C74 C75 120.1(4)
C74 C75 H75A 109.5
C74 C75 H75B 109.5
C74 C75 H75C 109.5
H75A C75 H75B 109.5
H75A C75 H75C 109.5
H75B C75 H75C 109.5
H76A C76 H76B 107.7
C77 C76 H76A 108.9
C77 C76 H76B 108.9
N8 C76 H76A 108.9
N8 C76 H76B 108.9
N8 C76 C77 113.2(4)
C76 C77 H77A 108.4
C76 C77 H77B 108.4
H77A C77 H77B 107.5
N9 C77 C76 115.3(4)
N9 C77 H77A 108.4
N9 C77 H77B 108.4
H78A C78 H78B 109.5
H78A C78 H78C 109.5
H78B C78 H78C 109.5
C79 C78 H78A 109.5
C79 C78 H78B 109.5
C79 C78 H78C 109.5
C80 C79 C78 133.1(7)
C80 C79 N9 104.5(7)
N9 C79 C78 122.4(7)
C79 C80 H80 124.2
C81 C80 C79 111.6(7)
C81 C80 H80 124.2
C80 C81 H81 125.3
C80 C81 C82 109.4(7)
C82 C81 H81 125.3
C81 C82 C83 131.6(7)
N9 C82 C81 104.3(7)
N9 C82 C83 123.8(5)
C82 C83 H83A 109.5
C82 C83 H83B 109.5
C82 C83 H83C 109.5
H83A C83 H83B 109.5
H83A C83 H83C 109.5
H83B C83 H83C 109.5
C9 N1 Y1 137.8(3)
C14 N1 C9 120.7(3)
C14 N1 Y1 100.5(2)
C16 N2 C18 119.9(4)
C16 N2 Y1 97.2(3)
C18 N2 Y1 130.5(3)
C21 N3 C19 125.0(5)
C21 N3 C24 109.8(5)
C24 N3 C19 124.2(5)
C42 N4 Y2 147.8(3)
C47 N4 C42 115.2(4)
C47 N4 Y2 96.9(3)
C49 N5 C51 117.2(4)
C49 N5 Y2 99.3(3)
C51 N5 Y2 140.8(3)
C54 N6 C52 125.9(5)
C57 N6 C52 124.7(5)
C57 N6 C54 109.3(5)
C67 N7 Y2 124.9(3)
C72 N7 C67 117.6(3)
C72 N7 Y2 117.2(2)
C74 N8 C76 121.3(3)
C74 N8 Y1 114.8(2)
C76 N8 Y1 120.6(3)
C79 N9 C77 124.2(6)
C82 N9 C77 125.5(5)
C82 N9 C79 110.1(6)
C26 S1 Y1 112.06(17)
C26 S1 Y2 114.41(16)
Y1 S1 Y2 87.37(3)
C30 S2 Y1 111.16(15)
C30 S2 Y2 120.10(16)
Y2 S2 Y1 85.86(3)
C73 S3 Y1 90.52(14)
C73 S3 Y2 93.84(13)
Y2 S3 Y1 90.95(3)
C26 Si1 C27 107.9(3)
C26 Si1 C28 110.5(3)
C27 Si1 C28 121.3(3)
C29 Si1 C26 109.7(3)
C29 Si1 C27 100.9(3)
C29 Si1 C28 105.8(4)
C31 Si2 C30 113.6(2)
C31 Si2 C32 109.0(3)
C31 Si2 C33 108.1(3)
C32 Si2 C30 107.6(3)
C32 Si2 C33 109.9(3)
C33 Si2 C30 108.6(3)
N1 Y1 S1 106.14(8)
N1 Y1 S2 160.68(8)
N1 Y1 S3 115.84(8)
N2 Y1 N1 77.21(12)
N2 Y1 N8 90.42(13)
N2 Y1 S1 126.16(10)
N2 Y1 S2 87.00(9)
N2 Y1 S3 154.89(10)
N8 Y1 N1 91.86(11)
N8 Y1 S1 141.59(9)
N8 Y1 S2 99.41(8)
N8 Y1 S3 68.71(9)
S1 Y1 S2 74.26(3)
S3 Y1 S1 72.91(3)
S3 Y1 S2 83.02(3)
N4 Y2 N7 129.18(12)
N4 Y2 S1 90.91(9)
N4 Y2 S2 101.45(9)
N4 Y2 S3 160.37(9)
N5 Y2 N4 77.99(12)
N5 Y2 N7 96.39(12)
N5 Y2 S1 93.06(9)
N5 Y2 S2 166.69(9)
N5 Y2 S3 92.60(8)
N7 Y2 S1 139.89(8)
N7 Y2 S2 94.16(8)
N7 Y2 S3 68.48(8)
S2 Y2 S1 73.64(3)
S3 Y2 S1 72.23(3)
S3 Y2 S2 83.75(3)

loop_
_geom_bond_atom_site_label_1
_geom_bond_atom_site_label_2
_geom_bond_distance
C1 H1A 0.9600
C1 H1B 0.9600
C1 H1C 0.9600
C1 C3 1.504(7)
C2 H2A 0.9600
C2 H2B 0.9600
C2 H2C 0.9600
C2 C3 1.519(8)
C3 H3 0.9800
C3 C4 1.510(7)
C4 C5 1.388(7)
C4 C9 1.420(6)
C5 H5 0.9300
C5 C6 1.373(7)
C6 H6 0.9300
C6 C7 1.365(7)
C7 H7 0.9300
C7 C8 1.390(6)
C8 C9 1.390(6)
C8 C10 1.530(7)
C9 N1 1.435(5)
C10 H10 0.9800
C10 C11 1.514(7)
C10 C12 1.496(9)
C11 H11A 0.9600
C11 H11B 0.9600
C11 H11C 0.9600
C12 H12A 0.9600
C12 H12B 0.9600
C12 H12C 0.9600
C13 H13A 0.9600
C13 H13B 0.9600
C13 H13C 0.9600
C13 C14 1.512(6)
C14 C15 1.411(6)
C14 N1 1.322(5)
C15 H15 0.9300
C15 C16 1.409(6)
C16 C17 1.498(6)
C16 N2 1.315(6)
C17 H17A 0.9600
C17 H17B 0.9600
C17 H17C 0.9600
C18 H18A 0.9700
C18 H18B 0.9700
C18 C19 1.524(7)
C18 N2 1.472(6)
C19 H19A 0.9700
C19 H19B 0.9700
C19 N3 1.457(6)
C20 H20A 0.9600
C20 H20B 0.9600
C20 H20C 0.9600
C20 C21 1.485(9)
C21 C22 1.356(8)
C21 N3 1.343(8)
C22 H22 0.9300
C22 C23 1.391(9)
C23 H23 0.9300
C23 C24 1.342(9)
C24 C25 1.457(9)
C24 N3 1.389(7)
C25 H25A 0.9600
C25 H25B 0.9600
C25 H25C 0.9600
C26 H26A 0.9700
C26 H26B 0.9700
C26 S1 1.821(5)
C26 Si1 1.884(5)
C27 H27A 0.9600
C27 H27B 0.9600
C27 H27C 0.9600
C27 Si1 1.889(8)
C28 H28A 0.9600
C28 H28B 0.9600
C28 H28C 0.9600
C28 Si1 1.894(8)
C29 H29A 0.9600
C29 H29B 0.9600
C29 H29C 0.9600
C29 Si1 1.825(6)
C30 H30A 0.9700
C30 H30B 0.9700
C30 S2 1.844(4)
C30 Si2 1.877(5)
C31 H31A 0.9600
C31 H31B 0.9600
C31 H31C 0.9600
C31 Si2 1.843(6)
C32 H32A 0.9600
C32 H32B 0.9600
C32 H32C 0.9600
C32 Si2 1.855(6)
C33 H33A 0.9600
C33 H33B 0.9600
C33 H33C 0.9600
C33 Si2 1.857(6)
C34 H34A 0.9600
C34 H34B 0.9600
C34 H34C 0.9600
C34 C36 1.477(9)
C35 H35A 0.9600
C35 H35B 0.9600
C35 H35C 0.9600
C35 C36 1.448(8)
C36 H36 0.9800
C36 C37 1.509(7)
C37 C38 1.360(7)
C37 C42 1.406(7)
C38 H38 0.9300
C38 C39 1.380(8)
C39 H39 0.9300
C39 C40 1.378(8)
C40 H40 0.9300
C40 C41 1.400(7)
C41 C42 1.384(7)
C41 C43 1.507(7)
C42 N4 1.447(6)
C43 H43 0.9800
C43 C44 1.554(8)
C43 C45 1.533(8)
C44 H44A 0.9600
C44 H44B 0.9600
C44 H44C 0.9600
C45 H45A 0.9600
C45 H45B 0.9600
C45 H45C 0.9600
C46 H46A 0.9600
C46 H46B 0.9600
C46 H46C 0.9600
C46 C47 1.518(6)
C47 C48 1.384(6)
C47 N4 1.363(6)
C48 H48 0.9300
C48 C49 1.410(6)
C49 C50 1.533(7)
C49 N5 1.307(5)
C50 H50A 0.9600
C50 H50B 0.9600
C50 H50C 0.9600
C51 H51A 0.9700
C51 H51B 0.9700
C51 C52 1.508(7)
C51 N5 1.455(6)
C52 H52A 0.9700
C52 H52B 0.9700
C52 N6 1.464(6)
C53 H53A 0.9600
C53 H53B 0.9600
C53 H53C 0.9600
C53 C54 1.500(10)
C54 C55 1.342(9)
C54 N6 1.382(7)
C55 H55 0.9300
C55 C56 1.345(9)
C56 H56 0.9300
C56 C57 1.355(8)
C57 C58 1.453(9)
C57 N6 1.381(8)
C58 H58A 0.9600
C58 H58B 0.9600
C58 H58C 0.9600
C59 H59A 0.9600
C59 H59B 0.9600
C59 H59C 0.9600
C59 C61 1.506(8)
C60 H60A 0.9600
C60 H60B 0.9600
C60 H60C 0.9600
C60 C61 1.529(8)
C61 H61 0.9800
C61 C62 1.514(7)
C62 C63 1.395(7)
C62 C67 1.423(7)
C63 H63 0.9300
C63 C64 1.359(8)
C64 H64 0.9300
C64 C65 1.367(8)
C65 H65 0.9300
C65 C66 1.389(6)
C66 C67 1.414(6)
C66 C68 1.512(7)
C67 N7 1.440(5)
C68 H68 0.9800
C68 C69 1.537(7)
C68 C70 1.522(7)
C69 H69A 0.9600
C69 H69B 0.9600
C69 H69C 0.9600
C70 H70A 0.9600
C70 H70B 0.9600
C70 H70C 0.9600
C71 H71A 0.9600
C71 H71B 0.9600
C71 H71C 0.9600
C71 C72 1.507(6)
C72 C73 1.415(6)
C72 N7 1.348(5)
C73 C74 1.405(6)
C73 S3 1.802(4)
C74 C75 1.529(6)
C74 N8 1.346(5)
C75 H75A 0.9600
C75 H75B 0.9600
C75 H75C 0.9600
C76 H76A 0.9700
C76 H76B 0.9700
C76 C77 1.518(7)
C76 N8 1.453(5)
C77 H77A 0.9700
C77 H77B 0.9700
C77 N9 1.458(7)
C78 H78A 0.9600
C78 H78B 0.9600
C78 H78C 0.9600
C78 C79 1.471(9)
C79 C80 1.356(9)
C79 N9 1.409(8)
C80 H80 0.9300
C80 C81 1.323(9)
C81 H81 0.9300
C81 C82 1.402(9)
C82 C83 1.456(9)
C82 N9 1.383(8)
C83 H83A 0.9600
C83 H83B 0.9600
C83 H83C 0.9600
N1 Y1 2.375(3)
N2 Y1 2.328(3)
N4 Y2 2.394(3)
N5 Y2 2.340(3)
N7 Y2 2.466(3)
N8 Y1 2.340(3)
S1 Y1 2.7765(11)
S1 Y2 2.8380(11)
S2 Y1 2.8568(10)
S2 Y2 2.8368(11)
S3 Y1 2.7295(10)
S3 Y2 2.7101(10)
